data_7232229
loop_
_publ_author_name
'Tarai, Arup'
'Baruah, Jubaraj Bikash'

_publ_section_title
;
 Separation or combination of non-covalently linked partners provides
 polymorphs of N-(aryl)-2-(propan-2-ylidene)hydrazine carbothioamides
;
_journal_issue 9
_journal_name_full CrystEngComm
_journal_page_first 1397
_journal_paper_doi 10.1039/C8CE02000K
_journal_volume 21
_journal_year 2019
_chemical_formula_moiety 'C11 H15 N3 O S'
_chemical_formula_sum 'C11 H15 N3 O S'
_chemical_formula_weight 237.32
_space_group_crystal_system monoclinic
_space_group_IT_number 15
_space_group_name_Hall '-C 2yc'
_space_group_name_H-M_alt 'C 1 2/c 1'
_symmetry_space_group_name_Hall '-C 2yc'
_symmetry_space_group_name_H-M 'C 1 2/c 1'
_atom_sites_solution_hydrogens mixed
_audit_creation_method SHELXL-2014/7
_audit_update_record
;
2019-01-17 deposited with the CCDC.
2019-01-21 downloaded from the CCDC.
;
_cell_angle_alpha 90
_cell_angle_beta 115.510(7)
_cell_angle_gamma 90
_cell_formula_units_Z 8
_cell_length_a 23.606(2)
_cell_length_b 8.1378(8)
_cell_length_c 14.5476(14)
_cell_measurement_reflns_used 1457
_cell_measurement_temperature 296(2)
_cell_measurement_theta_max 20.95
_cell_measurement_theta_min 3.62
_cell_volume 2522.2(4)
_computing_structure_refinement 'SHELXL-2014/7 (Sheldrick, 2014)'
_diffrn_ambient_temperature 296(2)
_diffrn_measured_fraction_theta_full 0.996
_diffrn_measured_fraction_theta_max 0.996
_diffrn_measurement_device_type 'CCD area detector'
_diffrn_measurement_method 'phi and omega scans'
_diffrn_radiation_type MoK\a
_diffrn_radiation_wavelength 0.71073
_diffrn_reflns_av_R_equivalents 0.0541
_diffrn_reflns_av_unetI/netI 0.0482
_diffrn_reflns_Laue_measured_fraction_full 0.996
_diffrn_reflns_Laue_measured_fraction_max 0.996
_diffrn_reflns_limit_h_max 27
_diffrn_reflns_limit_h_min -24
_diffrn_reflns_limit_k_max 9
_diffrn_reflns_limit_k_min -9
_diffrn_reflns_limit_l_max 17
_diffrn_reflns_limit_l_min -17
_diffrn_reflns_number 9479
_diffrn_reflns_point_group_measured_fraction_full 0.996
_diffrn_reflns_point_group_measured_fraction_max 0.996
_diffrn_reflns_theta_full 25.050
_diffrn_reflns_theta_max 25.050
_diffrn_reflns_theta_min 1.912
_exptl_absorpt_coefficient_mu 0.241
_exptl_absorpt_correction_T_max 0.971
_exptl_absorpt_correction_T_min 0.936
_exptl_absorpt_correction_type multi-scan
_exptl_absorpt_process_details multi-scan
_exptl_crystal_colour Colourless
_exptl_crystal_density_diffrn 1.250
_exptl_crystal_description Block
_exptl_crystal_F_000 1008
_exptl_crystal_size_max 0.30
_exptl_crystal_size_mid 0.23
_exptl_crystal_size_min 0.12
_refine_diff_density_max 0.434
_refine_diff_density_min -0.466
_refine_diff_density_rms 0.054
_refine_ls_extinction_method none
_refine_ls_goodness_of_fit_ref 1.003
_refine_ls_hydrogen_treatment mixed
_refine_ls_matrix_type full
_refine_ls_number_parameters 156
_refine_ls_number_reflns 2221
_refine_ls_number_restraints 0
_refine_ls_restrained_S_all 1.003
_refine_ls_R_factor_all 0.0731
_refine_ls_R_factor_gt 0.0505
_refine_ls_shift/su_max 0.000
_refine_ls_shift/su_mean 0.000
_refine_ls_structure_factor_coef Fsqd
_refine_ls_weighting_details 'w=1/[\s^2^(Fo^2^)+(0.0100P)^2^+4.2246P] where P=(Fo^2^+2Fc^2^)/3'
_refine_ls_weighting_scheme calc
_refine_ls_wR_factor_gt 0.0991
_refine_ls_wR_factor_ref 0.1091
_reflns_Friedel_coverage 0.000
_reflns_number_gt 1550
_reflns_number_total 2221
_reflns_threshold_expression 'I > 2\s(I)'
_cod_data_source_file c8ce02000k2.cif
_cod_data_source_block MethoxyPoly2
_cod_depositor_comments 'Adding full bibliography for 7232228--7232231.cif.'
_cod_original_cell_volume 2522.1(4)
_cod_database_code 7232229
_shelx_shelxl_version_number 2014/7
_shelx_space_group_comment
;
The symmetry employed for this shelxl refinement is uniquely defined
by the following loop, which should always be used as a source of
symmetry information in preference to the above space-group names.
They are only intended as comments.
;

loop_
_space_group_symop_operation_xyz
'x, y, z'
'-x, y, -z+1/2'
'x+1/2, y+1/2, z'
'-x+1/2, y+1/2, -z+1/2'
'-x, -y, -z'
'x, -y, z-1/2'
'-x+1/2, -y+1/2, -z'
'x+1/2, -y+1/2, z-1/2'

loop_
_atom_site_label
_atom_site_type_symbol
_atom_site_fract_x
_atom_site_fract_y
_atom_site_fract_z
_atom_site_U_iso_or_equiv
_atom_site_adp_type
_atom_site_occupancy
_atom_site_site_symmetry_order
_atom_site_calc_flag
_atom_site_refinement_flags_posn
_atom_site_refinement_flags_adp
S1 S 0.42392(5) 0.51978(11) 0.03919(9) 0.0990(4) Uani 1 1 d . .
C2 C 0.56312(12) 0.0348(3) 0.12525(18) 0.0493(6) Uani 1 1 d . .
C5 C 0.37123(11) 0.2979(3) 0.16131(17) 0.0422(6) Uani 1 1 d . .
C4 C 0.45029(11) 0.3388(3) 0.09529(18) 0.0468(6) Uani 1 1 d . .
C10 C 0.32134(12) 0.1867(3) 0.12818(19) 0.0499(6) Uani 1 1 d . .
C6 C 0.36900(13) 0.4388(3) 0.2122(2) 0.0564(7) Uani 1 1 d . .
H6 H 0.4027 0.5115 0.2353 0.068 Uiso 1 1 calc R U
C9 C 0.26867(13) 0.2216(4) 0.1438(2) 0.0647(8) Uani 1 1 d . .
H9 H 0.2347 0.1498 0.1207 0.078 Uiso 1 1 calc R U
C3 C 0.57897(14) -0.1321(3) 0.1740(2) 0.0705(9) Uani 1 1 d . .
H3A H 0.6202 -0.1296 0.2294 0.106 Uiso 1 1 calc R U
H3B H 0.5780 -0.2115 0.1245 0.106 Uiso 1 1 calc R U
H3C H 0.5489 -0.1619 0.1992 0.106 Uiso 1 1 calc R U
C1 C 0.60221(13) 0.0998(4) 0.0768(2) 0.0663(8) Uani 1 1 d . .
H1A H 0.5756 0.1383 0.0095 0.099 Uiso 1 1 calc R U
H1B H 0.6290 0.0142 0.0727 0.099 Uiso 1 1 calc R U
H1C H 0.6274 0.1891 0.1167 0.099 Uiso 1 1 calc R U
C7 C 0.31680(15) 0.4720(4) 0.2289(2) 0.0707(9) Uani 1 1 d . .
H7 H 0.3152 0.5668 0.2635 0.085 Uiso 1 1 calc R U
C8 C 0.26727(15) 0.3641(4) 0.1940(2) 0.0730(9) Uani 1 1 d . .
H8 H 0.2320 0.3877 0.2046 0.088 Uiso 1 1 calc R U
C11 C 0.28207(17) -0.0745(4) 0.0500(3) 0.0948(12) Uani 1 1 d . .
H11A H 0.2757 -0.1116 0.1075 0.142 Uiso 1 1 calc R U
H11B H 0.2947 -0.1655 0.0211 0.142 Uiso 1 1 calc R U
H11C H 0.2437 -0.0290 -0.0002 0.142 Uiso 1 1 calc R U
O1 O 0.33012(9) 0.0490(2) 0.08236(15) 0.0682(6) Uani 1 1 d . .
N2 N 0.49985(10) 0.2627(3) 0.08890(17) 0.0507(6) Uani 1 1 d . .
N3 N 0.42481(9) 0.2547(3) 0.14662(16) 0.0459(5) Uani 1 1 d . .
N1 N 0.51679(9) 0.1079(2) 0.13114(15) 0.0476(5) Uani 1 1 d . .
H2 H 0.5178(12) 0.312(3) 0.058(2) 0.065(9) Uiso 1 1 d . .
H3 H 0.4388(11) 0.160(3) 0.1638(19) 0.053(8) Uiso 1 1 d . .

loop_
_atom_site_aniso_label
_atom_site_aniso_U_11
_atom_site_aniso_U_22
_atom_site_aniso_U_33
_atom_site_aniso_U_23
_atom_site_aniso_U_13
_atom_site_aniso_U_12
S1 0.1048(7) 0.0877(6) 0.1531(9) 0.0693(6) 0.1016(7) 0.0493(5)
C2 0.0482(15) 0.0509(15) 0.0483(15) -0.0046(12) 0.0201(12) 0.0027(12)
C5 0.0402(13) 0.0467(14) 0.0460(14) 0.0066(11) 0.0243(11) 0.0006(11)
C4 0.0432(14) 0.0511(15) 0.0526(15) 0.0057(12) 0.0269(12) 0.0030(12)
C10 0.0508(16) 0.0559(16) 0.0475(15) 0.0054(12) 0.0253(12) -0.0050(12)
C6 0.0600(17) 0.0523(16) 0.0675(18) -0.0049(13) 0.0375(15) -0.0017(13)
C9 0.0469(16) 0.089(2) 0.0636(18) 0.0117(16) 0.0290(14) -0.0092(15)
C3 0.077(2) 0.0582(18) 0.078(2) 0.0022(15) 0.0351(17) 0.0139(15)
C1 0.0583(17) 0.076(2) 0.076(2) 0.0081(16) 0.0397(16) 0.0170(15)
C7 0.080(2) 0.0673(19) 0.088(2) 0.0013(17) 0.0579(19) 0.0128(17)
C8 0.0597(19) 0.097(2) 0.082(2) 0.0215(19) 0.0491(18) 0.0221(18)
C11 0.112(3) 0.084(2) 0.091(2) -0.0210(19) 0.046(2) -0.057(2)
O1 0.0756(13) 0.0610(12) 0.0778(13) -0.0163(10) 0.0423(11) -0.0255(10)
N2 0.0487(13) 0.0554(14) 0.0592(14) 0.0115(11) 0.0339(11) 0.0082(11)
N3 0.0431(12) 0.0425(12) 0.0610(14) 0.0067(11) 0.0307(11) 0.0038(10)
N1 0.0481(12) 0.0463(12) 0.0502(12) -0.0020(10) 0.0229(10) 0.0035(10)

loop_
_atom_type_symbol
_atom_type_description
_atom_type_scat_dispersion_real
_atom_type_scat_dispersion_imag
_atom_type_scat_source
C C 0.0033 0.0016 'International Tables Vol C Tables 4.2.6.8 and 6.1.1.4'
H H 0.0000 0.0000 'International Tables Vol C Tables 4.2.6.8 and 6.1.1.4'
N N 0.0061 0.0033 'International Tables Vol C Tables 4.2.6.8 and 6.1.1.4'
O O 0.0106 0.0060 'International Tables Vol C Tables 4.2.6.8 and 6.1.1.4'
S S 0.1246 0.1234 'International Tables Vol C Tables 4.2.6.8 and 6.1.1.4'

loop_
_geom_angle_atom_site_label_1
_geom_angle_atom_site_label_2
_geom_angle_atom_site_label_3
_geom_angle
N1 C2 C1 126.3(2)
N1 C2 C3 115.8(2)
C1 C2 C3 117.9(2)
C6 C5 C10 120.2(2)
C6 C5 N3 122.1(2)
C10 C5 N3 117.6(2)
N3 C4 N2 114.4(2)
N3 C4 S1 124.4(2)
N2 C4 S1 121.22(19)
O1 C10 C9 125.7(2)
O1 C10 C5 114.7(2)
C9 C10 C5 119.6(3)
C5 C6 C7 120.1(3)
C8 C9 C10 119.2(3)
C8 C7 C6 119.5(3)
C7 C8 C9 121.5(3)
C10 O1 C11 118.1(2)
C4 N2 N1 118.5(2)
C4 N3 C5 127.3(2)
C2 N1 N2 119.1(2)

loop_
_geom_bond_atom_site_label_1
_geom_bond_atom_site_label_2
_geom_bond_distance
S1 C4 1.669(2)
C2 N1 1.280(3)
C2 C1 1.480(4)
C2 C3 1.503(4)
C5 C6 1.378(3)
C5 C10 1.396(3)
C5 N3 1.415(3)
C4 N3 1.332(3)
C4 N2 1.362(3)
C10 O1 1.365(3)
C10 C9 1.386(4)
C6 C7 1.381(4)
C9 C8 1.379(4)
C7 C8 1.373(4)
C11 O1 1.435(3)
N2 N1 1.383(3)
